data_4026653
loop_
_publ_author_name
'Patrick Commins'
'Jose E. Nu\~nez'
'Miguel A. Garcia-Garibay'

_publ_section_title
;
 Synthesis of Bridged Molecular Gyroscopes with Closed Topologies: Triple
 One-Pot Macrocyclization
;
_journal_name_full 'Journal of Organic Chemistry'
_journal_page_first 8355
_journal_page_last 8363
_journal_paper_doi 10.1021/jo201513y
_journal_volume 76
_journal_year 2011
_chemical_formula_moiety 'C58 H48 O4'
_chemical_formula_sum 'C58 H48 O4'
_chemical_formula_weight 808.96
_chemical_name_systematic
; 
 ? 
;
_space_group_IT_number 15
_symmetry_cell_setting monoclinic
_symmetry_space_group_name_Hall '-C 2yc'
_symmetry_space_group_name_H-M 'C 1 2/c 1'
_atom_sites_solution_hydrogens geom
_atom_sites_solution_primary direct
_atom_sites_solution_secondary difmap
_audit_creation_method SHELXL-97
_cell_angle_alpha 90.00
_cell_angle_beta 105.434(3)
_cell_angle_gamma 90.00
_cell_formula_units_Z 4
_cell_length_a 14.795(3)
_cell_length_b 11.112(3)
_cell_length_c 27.233(6)
_cell_measurement_reflns_used 4998
_cell_measurement_temperature 100(2)
_cell_measurement_theta_max 27.36
_cell_measurement_theta_min 2.33
_cell_volume 4315.7(17)
_computing_cell_refinement 'Bruker SMART'
_computing_data_collection 'Bruker SMART'
_computing_data_reduction 'Bruker SAINT'
_computing_molecular_graphics 'Bruker SHELXTL'
_computing_publication_material 'Bruker SHELXTL'
_computing_structure_refinement 'SHELXL-97 (Sheldrick, 1997)'
_computing_structure_solution 'SHELXS-97 (Sheldrick, 1990)'
_diffrn_ambient_temperature 100(2)
_diffrn_measured_fraction_theta_full 0.980
_diffrn_measured_fraction_theta_max 0.974
_diffrn_measurement_device_type 'CCD area detector'
_diffrn_measurement_method 'phi and omega scans'
_diffrn_radiation_monochromator graphite
_diffrn_radiation_source 'fine-focus sealed tube'
_diffrn_radiation_type MoK\a
_diffrn_radiation_wavelength 0.71073
_diffrn_reflns_av_R_equivalents 0.0363
_diffrn_reflns_av_sigmaI/netI 0.0413
_diffrn_reflns_limit_h_max 19
_diffrn_reflns_limit_h_min -19
_diffrn_reflns_limit_k_max 14
_diffrn_reflns_limit_k_min -14
_diffrn_reflns_limit_l_max 36
_diffrn_reflns_limit_l_min -36
_diffrn_reflns_number 19078
_diffrn_reflns_theta_full 26.00
_diffrn_reflns_theta_max 28.30
_diffrn_reflns_theta_min 1.55
_exptl_absorpt_coefficient_mu 0.077
_exptl_absorpt_correction_T_max 0.9948
_exptl_absorpt_correction_T_min 0.9648
_exptl_absorpt_correction_type multi-scan
_exptl_absorpt_process_details Sadabs(Bruker)
_exptl_crystal_colour colorless
_exptl_crystal_density_diffrn 1.245
_exptl_crystal_description prism
_exptl_crystal_F_000 1712
_exptl_crystal_size_max 0.75
_exptl_crystal_size_mid 0.40
_exptl_crystal_size_min 0.20
_refine_diff_density_max 0.379
_refine_diff_density_min -0.299
_refine_diff_density_rms 0.047
_refine_ls_extinction_method none
_refine_ls_goodness_of_fit_ref 1.045
_refine_ls_hydrogen_treatment constr
_refine_ls_matrix_type full
_refine_ls_number_parameters 300
_refine_ls_number_reflns 5229
_refine_ls_number_restraints 1
_refine_ls_restrained_S_all 1.045
_refine_ls_R_factor_all 0.0801
_refine_ls_R_factor_gt 0.0504
_refine_ls_shift/su_max 0.002
_refine_ls_shift/su_mean 0.000
_refine_ls_structure_factor_coef Fsqd
_refine_ls_weighting_details 'calc w=1/[\s^2^(Fo^2^)+(0.0655P)^2^+2.1717P] where P=(Fo^2^+2Fc^2^)/3'
_refine_ls_weighting_scheme calc
_refine_ls_wR_factor_gt 0.1224
_refine_ls_wR_factor_ref 0.1356
_reflns_number_gt 3679
_reflns_number_total 5229
_reflns_threshold_expression >2sigma(I)
_cod_data_source_file jo201513y_si_002.cif
_cod_data_source_block gg1803sm
_cod_original_sg_symbol_H-M 'C 2/c'
_cod_database_code 4026653

loop_
_symmetry_equiv_pos_as_xyz
'x, y, z'
'-x, y, -z+1/2'
'x+1/2, y+1/2, z'
'-x+1/2, y+1/2, -z+1/2'
'-x, -y, -z'
'x, -y, z-1/2'
'-x+1/2, -y+1/2, -z'
'x+1/2, -y+1/2, z-1/2'

loop_
_atom_site_label
_atom_site_type_symbol
_atom_site_fract_x
_atom_site_fract_y
_atom_site_fract_z
_atom_site_U_iso_or_equiv
_atom_site_adp_type
_atom_site_occupancy
_atom_site_symmetry_multiplicity
_atom_site_calc_flag
_atom_site_refinement_flags
_atom_site_disorder_assembly
_atom_site_disorder_group
O1 O 0.14701(8) 0.12279(10) 0.16053(4) 0.0316(3) Uani 1 1 d . . .
O2 O 0.23065(8) 0.21853(11) 0.23156(5) 0.0373(3) Uani 1 1 d . . .
C1 C 0.45843(11) 0.43650(15) 0.23093(6) 0.0306(4) Uani 1 1 d . . .
H1 H 0.4301 0.3622 0.2180 0.037 Uiso 1 1 calc R . .
C2 C 0.45852(11) 0.65157(14) 0.23091(6) 0.0275(4) Uani 1 1 d . . .
H2 H 0.4303 0.7259 0.2179 0.033 Uiso 1 1 calc R . .
C3 C 0.41585(10) 0.54411(14) 0.21125(5) 0.0211(3) Uani 1 1 d . . .
C4 C 0.33005(11) 0.54436(14) 0.17130(6) 0.0237(3) Uani 1 1 d . . .
C5 C 0.25848(10) 0.54404(13) 0.13833(6) 0.0230(3) Uani 1 1 d . . .
C6 C 0.17162(10) 0.53588(13) 0.09599(5) 0.0198(3) Uani 1 1 d . . .
C7 C 0.11192(10) 0.42931(13) 0.10654(5) 0.0198(3) Uani 1 1 d . . .
C8 C 0.15661(10) 0.32729(14) 0.13128(6) 0.0243(3) Uani 1 1 d . . .
H8 H 0.2230 0.3252 0.1434 0.029 Uiso 1 1 calc R . .
C9 C 0.10396(11) 0.22909(14) 0.13809(6) 0.0248(3) Uani 1 1 d . . .
C10 C 0.00733(11) 0.22801(14) 0.12012(6) 0.0270(3) Uani 1 1 d . . .
H10 H -0.0278 0.1590 0.1242 0.032 Uiso 1 1 calc R . .
C11 C -0.03700(11) 0.32991(14) 0.09597(6) 0.0261(3) Uani 1 1 d . . .
H11 H -0.1034 0.3313 0.0837 0.031 Uiso 1 1 calc R . .
C12 C 0.01462(10) 0.43021(14) 0.08945(6) 0.0225(3) Uani 1 1 d . . .
H12 H -0.0168 0.4999 0.0732 0.027 Uiso 1 1 calc R . .
C13 C 0.11549(10) 0.65408(13) 0.09180(6) 0.0228(3) Uani 1 1 d . . .
C14 C 0.11724(12) 0.72253(16) 0.13471(7) 0.0358(4) Uani 1 1 d . . .
H14 H 0.1568 0.6995 0.1669 0.043 Uiso 1 1 calc R . .
C15 C 0.06155(14) 0.82426(18) 0.13090(8) 0.0482(5) Uani 1 1 d . . .
H15 H 0.0634 0.8702 0.1606 0.058 Uiso 1 1 calc R . .
C16 C 0.00347(13) 0.85981(16) 0.08465(8) 0.0435(5) Uani 1 1 d . . .
H16 H -0.0349 0.9292 0.0824 0.052 Uiso 1 1 calc R . .
C17 C 0.00195(11) 0.79326(15) 0.04176(7) 0.0338(4) Uani 1 1 d . . .
H17 H -0.0370 0.8175 0.0096 0.041 Uiso 1 1 calc R . .
C18 C 0.05734(10) 0.69061(14) 0.04534(6) 0.0266(3) Uani 1 1 d . . .
H18 H 0.0553 0.6449 0.0156 0.032 Uiso 1 1 calc R . .
C19 C 0.20439(10) 0.51269(13) 0.04727(6) 0.0222(3) Uani 1 1 d . . .
C20 C 0.17839(11) 0.41216(14) 0.01692(6) 0.0263(3) Uani 1 1 d . . .
H20 H 0.1370 0.3549 0.0252 0.032 Uiso 1 1 calc R . .
C21 C 0.21210(13) 0.39387(16) -0.02561(6) 0.0348(4) Uani 1 1 d . . .
H21 H 0.1930 0.3248 -0.0464 0.042 Uiso 1 1 calc R . .
C22 C 0.27255(13) 0.47471(17) -0.03771(7) 0.0375(4) Uani 1 1 d . . .
H22 H 0.2967 0.4610 -0.0662 0.045 Uiso 1 1 calc R . .
C23 C 0.29806(13) 0.57639(18) -0.00807(8) 0.0423(5) Uani 1 1 d . . .
H23 H 0.3392 0.6334 -0.0166 0.051 Uiso 1 1 calc R . .
C24 C 0.26417(12) 0.59587(16) 0.03395(7) 0.0335(4) Uani 1 1 d . . .
H24 H 0.2818 0.6665 0.0539 0.040 Uiso 1 1 calc R . .
C25 C 0.21191(11) 0.12804(16) 0.20722(7) 0.0302(4) Uani 1 1 d . . .
C26 C 0.25453(13) 0.00602(17) 0.22082(7) 0.0391(4) Uani 1 1 d . A .
H26A H 0.2041 -0.0542 0.2180 0.047 Uiso 1 1 calc R . .
H26B H 0.2935 0.0066 0.2565 0.047 Uiso 1 1 calc R . .
C27 C 0.31501(13) -0.02933(17) 0.18561(7) 0.0400(4) Uani 1 1 d . . .
H27A H 0.2734 -0.0496 0.1517 0.048 Uiso 0.482(4) 1 calc PR A 1
H27B H 0.3510 -0.1026 0.1993 0.048 Uiso 0.482(4) 1 calc PR A 1
H27C H 0.3296 -0.1163 0.1894 0.048 Uiso 0.518(4) 1 d PR A 2
H27D H 0.2799 -0.0142 0.1498 0.048 Uiso 0.518(4) 1 d PR A 2
C28 C 0.3854(5) 0.0709(6) 0.1789(2) 0.0418(14) Uani 0.482(4) 1 d P A 1
H28A H 0.4179 0.0428 0.1536 0.050 Uiso 0.482(4) 1 calc PR A 1
H28B H 0.3492 0.1437 0.1648 0.050 Uiso 0.482(4) 1 calc PR A 1
C29 C 0.4601(3) 0.1063(3) 0.22820(15) 0.0343(10) Uani 0.482(4) 1 d P . 1
H29A H 0.4742 0.1855 0.2153 0.041 Uiso 0.482(4) 1 calc PR A 1
H29B H 0.4142 0.1262 0.2476 0.041 Uiso 0.482(4) 1 calc PR A 1
C28' C 0.4043(4) 0.0419(6) 0.1981(2) 0.0461(14) Uani 0.518(4) 1 d PD . 2
H28C H 0.3891 0.1279 0.2010 0.055 Uiso 0.518(4) 1 calc PR A 2
H28D H 0.4339 0.0341 0.1696 0.055 Uiso 0.518(4) 1 calc PR A 2
C29' C 0.4755(2) 0.0026(3) 0.2477(2) 0.0440(13) Uani 0.518(4) 1 d PD . 2
H29C H 0.4621 0.0526 0.2751 0.053 Uiso 0.518(4) 1 calc PR A 2
H29D H 0.4582 -0.0809 0.2542 0.053 Uiso 0.518(4) 1 calc PR A 2

loop_
_atom_site_aniso_label
_atom_site_aniso_U_11
_atom_site_aniso_U_22
_atom_site_aniso_U_33
_atom_site_aniso_U_23
_atom_site_aniso_U_13
_atom_site_aniso_U_12
O1 0.0299(6) 0.0227(6) 0.0380(7) 0.0088(5) 0.0016(5) 0.0009(5)
O2 0.0375(7) 0.0367(7) 0.0336(7) 0.0070(6) 0.0021(5) -0.0001(6)
C1 0.0312(9) 0.0218(8) 0.0308(9) -0.0014(6) -0.0056(7) -0.0040(7)
C2 0.0252(8) 0.0209(8) 0.0293(8) 0.0017(6) -0.0052(7) 0.0020(6)
C3 0.0163(7) 0.0254(8) 0.0193(7) 0.0014(6) 0.0010(6) -0.0019(6)
C4 0.0225(8) 0.0227(8) 0.0235(8) 0.0015(6) 0.0020(6) -0.0023(6)
C5 0.0218(8) 0.0212(8) 0.0239(8) 0.0011(6) 0.0023(6) -0.0024(6)
C6 0.0174(7) 0.0201(7) 0.0183(7) 0.0017(5) -0.0018(6) -0.0019(6)
C7 0.0195(7) 0.0201(7) 0.0178(7) 0.0005(6) 0.0013(6) -0.0016(6)
C8 0.0183(7) 0.0256(8) 0.0262(8) 0.0023(6) 0.0012(6) -0.0002(6)
C9 0.0260(8) 0.0216(8) 0.0248(8) 0.0045(6) 0.0033(6) 0.0023(6)
C10 0.0245(8) 0.0244(8) 0.0311(8) 0.0027(6) 0.0057(7) -0.0053(6)
C11 0.0180(7) 0.0301(9) 0.0277(8) 0.0008(6) 0.0019(6) -0.0027(6)
C12 0.0197(7) 0.0229(8) 0.0225(7) 0.0021(6) 0.0014(6) 0.0012(6)
C13 0.0173(7) 0.0202(8) 0.0287(8) -0.0016(6) 0.0021(6) -0.0042(6)
C14 0.0339(9) 0.0336(10) 0.0342(9) -0.0084(7) -0.0011(7) 0.0021(8)
C15 0.0471(12) 0.0411(11) 0.0510(12) -0.0201(9) 0.0035(10) 0.0082(9)
C16 0.0350(10) 0.0246(9) 0.0660(13) -0.0081(9) 0.0049(9) 0.0062(8)
C17 0.0247(8) 0.0254(9) 0.0456(10) 0.0050(7) -0.0005(7) -0.0017(7)
C18 0.0228(8) 0.0233(8) 0.0305(8) 0.0001(6) 0.0015(6) -0.0030(6)
C19 0.0173(7) 0.0242(8) 0.0214(7) 0.0050(6) -0.0010(6) 0.0021(6)
C20 0.0242(8) 0.0265(8) 0.0266(8) 0.0013(6) 0.0040(6) -0.0001(6)
C21 0.0382(10) 0.0358(10) 0.0290(9) -0.0004(7) 0.0065(8) 0.0079(8)
C22 0.0384(10) 0.0476(11) 0.0295(9) 0.0120(8) 0.0144(8) 0.0151(8)
C23 0.0391(10) 0.0455(11) 0.0474(11) 0.0153(9) 0.0204(9) -0.0024(9)
C24 0.0326(9) 0.0308(9) 0.0371(10) 0.0022(7) 0.0094(8) -0.0061(7)
C25 0.0262(8) 0.0335(10) 0.0319(9) 0.0108(7) 0.0094(7) 0.0017(7)
C26 0.0383(10) 0.0381(10) 0.0405(10) 0.0157(8) 0.0095(8) 0.0089(8)
C27 0.0424(11) 0.0348(10) 0.0366(10) 0.0003(8) -0.0004(8) 0.0115(8)
C28 0.045(3) 0.043(3) 0.043(4) 0.008(2) 0.022(3) 0.015(2)
C29 0.036(2) 0.024(2) 0.047(2) 0.0025(16) 0.0178(17) 0.0051(15)
C28' 0.040(3) 0.052(4) 0.050(4) -0.001(3) 0.018(3) 0.013(2)
C29' 0.038(3) 0.038(2) 0.051(2) -0.009(2) 0.003(3) -0.0004(14)

loop_
_atom_type_symbol
_atom_type_description
_atom_type_scat_dispersion_real
_atom_type_scat_dispersion_imag
_atom_type_scat_source
C C 0.0033 0.0016 'International Tables Vol C Tables 4.2.6.8 and 6.1.1.4'
H H 0.0000 0.0000 'International Tables Vol C Tables 4.2.6.8 and 6.1.1.4'
O O 0.0106 0.0060 'International Tables Vol C Tables 4.2.6.8 and 6.1.1.4'

loop_
_geom_angle_atom_site_label_1
_geom_angle_atom_site_label_2
_geom_angle_atom_site_label_3
_geom_angle
_geom_angle_site_symmetry_1
_geom_angle_site_symmetry_3
C25 O1 C9 119.43(13) . .
C1 C1 C3 120.70(9) 2_655 .
C2 C2 C3 120.76(9) 2_655 .
C2 C3 C1 118.53(13) . .
C2 C3 C4 120.65(14) . .
C1 C3 C4 120.82(14) . .
C5 C4 C3 179.51(18) . .
C4 C5 C6 176.07(16) . .
C5 C6 C13 110.09(12) . .
C5 C6 C7 108.74(12) . .
C13 C6 C7 110.03(12) . .
C5 C6 C19 105.76(12) . .
C13 C6 C19 111.30(12) . .
C7 C6 C19 110.81(12) . .
C12 C7 C8 118.94(13) . .
C12 C7 C6 121.54(13) . .
C8 C7 C6 119.43(13) . .
C9 C8 C7 119.72(14) . .
C8 C9 C10 121.75(14) . .
C8 C9 O1 121.11(14) . .
C10 C9 O1 116.99(13) . .
C9 C10 C11 118.41(14) . .
C10 C11 C12 120.67(14) . .
C11 C12 C7 120.48(14) . .
C18 C13 C14 118.37(15) . .
C18 C13 C6 120.50(13) . .
C14 C13 C6 121.02(14) . .
C15 C14 C13 120.40(17) . .
C16 C15 C14 121.00(18) . .
C17 C16 C15 119.07(17) . .
C16 C17 C18 120.25(16) . .
C13 C18 C17 120.92(15) . .
C20 C19 C24 118.42(15) . .
C20 C19 C6 123.05(13) . .
C24 C19 C6 118.52(14) . .
C19 C20 C21 120.73(15) . .
C22 C21 C20 120.41(17) . .
C21 C22 C23 119.38(17) . .
C22 C23 C24 120.57(17) . .
C23 C24 C19 120.45(17) . .
O2 C25 O1 123.36(15) . .
O2 C25 C26 127.10(16) . .
O1 C25 C26 109.52(15) . .
C25 C26 C27 110.83(15) . .
C28' C27 C26 110.5(3) . .
C26 C27 C28 114.1(3) . .
C29 C28 C27 115.0(4) . .
C29 C29 C28 163.7(3) 2_655 .
C27 C28' C29' 113.9(4) . .
C27 C28' C29' 126.8(4) . 2_655
C29' C29' C28' 125.9(11) 2_655 .
C28' C29' C28' 146.9(5) . 2_655
C3 C1 H1 120.00 . .

loop_
_geom_bond_atom_site_label_1
_geom_bond_atom_site_label_2
_geom_bond_distance
_geom_bond_site_symmetry_2
O1 C25 1.376(2) .
O1 C9 1.4026(18) .
O2 C25 1.196(2) .
C1 C1 1.383(3) 2_655
C1 C3 1.391(2) .
C2 C2 1.381(3) 2_655
C2 C3 1.390(2) .
C3 C4 1.435(2) .
C4 C5 1.192(2) .
C5 C6 1.483(2) .
C6 C13 1.542(2) .
C6 C7 1.549(2) .
C6 C19 1.551(2) .
C7 C12 1.390(2) .
C7 C8 1.393(2) .
C8 C9 1.382(2) .
C9 C10 1.382(2) .
C10 C11 1.384(2) .
C11 C12 1.389(2) .
C13 C18 1.388(2) .
C13 C14 1.389(2) .
C14 C15 1.386(2) .
C15 C16 1.380(3) .
C16 C17 1.378(3) .
C17 C18 1.393(2) .
C19 C20 1.382(2) .
C19 C24 1.392(2) .
C20 C21 1.393(2) .
C21 C22 1.368(3) .
C22 C23 1.382(3) .
C23 C24 1.383(3) .
C25 C26 1.500(2) .
C26 C27 1.527(3) .
C27 C28' 1.500(7) .
C27 C28 1.569(8) .
C28 C29 1.545(8) .
C29 C29 1.435(8) 2_655
C28' C29' 1.539(7) .
C1 H1 0.9500 .
C2 H2 0.9500 .
C8 H8 0.9500 .
C10 H10 0.9500 .
C11 H11 0.9500 .
C12 H12 0.9500 .
C14 H14 0.9500 .
C15 H15 0.9500 .
C16 H16 0.9500 .
C17 H17 0.9500 .
C18 H18 0.9500 .
C20 H20 0.9500 .
C21 H21 0.9500 .
C22 H22 0.9500 .
C23 H23 0.9500 .
C24 H24 0.9500 .
C26 H26A 0.9900 .
C26 H26B 0.9900 .

loop_
_geom_torsion_atom_site_label_1
_geom_torsion_atom_site_label_2
_geom_torsion_atom_site_label_3
_geom_torsion_atom_site_label_4
_geom_torsion
_geom_torsion_site_symmetry_1
_geom_torsion_site_symmetry_4
C2 C2 C3 C1 0.1(3) 2_655 .
C2 C2 C3 C4 -179.51(19) 2_655 .
C1 C1 C3 C2 -0.3(3) 2_655 .
C1 C1 C3 C4 179.37(19) 2_655 .
C5 C6 C7 C12 149.80(14) . .
C13 C6 C7 C12 29.15(18) . .
C19 C6 C7 C12 -94.37(16) . .
C5 C6 C7 C8 -33.77(18) . .
C13 C6 C7 C8 -154.42(13) . .
C19 C6 C7 C8 82.07(16) . .
C12 C7 C8 C9 0.4(2) . .
C6 C7 C8 C9 -176.13(13) . .
C7 C8 C9 C10 1.2(2) . .
C7 C8 C9 O1 176.74(14) . .
C25 O1 C9 C8 53.5(2) . .
C25 O1 C9 C10 -130.73(15) . .
C8 C9 C10 C11 -1.8(2) . .
O1 C9 C10 C11 -177.50(14) . .
C9 C10 C11 C12 0.8(2) . .
C10 C11 C12 C7 0.8(2) . .
C8 C7 C12 C11 -1.4(2) . .
C6 C7 C12 C11 175.06(14) . .
C5 C6 C13 C18 152.07(14) . .
C7 C6 C13 C18 -88.10(16) . .
C19 C6 C13 C18 35.13(18) . .
C5 C6 C13 C14 -31.97(19) . .
C7 C6 C13 C14 87.86(17) . .
C19 C6 C13 C14 -148.91(14) . .
C18 C13 C14 C15 0.4(3) . .
C6 C13 C14 C15 -175.63(16) . .
C13 C14 C15 C16 -0.1(3) . .
C14 C15 C16 C17 -0.6(3) . .
C15 C16 C17 C18 0.9(3) . .
C14 C13 C18 C17 -0.1(2) . .
C6 C13 C18 C17 175.99(14) . .
C16 C17 C18 C13 -0.6(2) . .
C5 C6 C19 C20 120.70(15) . .
C13 C6 C19 C20 -119.75(15) . .
C7 C6 C19 C20 3.03(19) . .
C5 C6 C19 C24 -58.10(17) . .
C13 C6 C19 C24 61.45(17) . .
C7 C6 C19 C24 -175.77(13) . .
C24 C19 C20 C21 0.8(2) . .
C6 C19 C20 C21 -178.05(14) . .
C19 C20 C21 C22 0.8(2) . .
C20 C21 C22 C23 -1.6(3) . .
C21 C22 C23 C24 1.0(3) . .
C22 C23 C24 C19 0.5(3) . .
C20 C19 C24 C23 -1.4(2) . .
C6 C19 C24 C23 177.46(15) . .
C9 O1 C25 O2 4.2(2) . .
C9 O1 C25 C26 -174.58(13) . .
O2 C25 C26 C27 -110.6(2) . .
O1 C25 C26 C27 68.10(19) . .
C25 C26 C27 C28' 72.8(3) . .
C25 C26 C27 C28 48.3(3) . .
C28' C27 C28 C29 -23.2(9) . .
C26 C27 C28 C29 62.6(5) . .
C27 C28 C29 C29 72.6(18) . 2_655
C26 C27 C28' C29' 73.6(5) . .
C28 C27 C28' C29' 177.3(15) . .
C26 C27 C28' C29' 85.1(5) . 2_655
C28 C27 C28' C29' -171.2(16) . 2_655
C27 C28' C29' C29' 145.2(5) . 2_655
C27 C28' C29' C28' -167.2(5) . 2_655
C29' C28' C29' C28' 47.5(3) 2_655 2_655
